data_7234620
loop_
_publ_author_name
'Shuzhen Li'
'Yanjun Lin'
'Dongpeng Yan'

_publ_section_title
;
 Two-component molecular cocrystals of 9-acetylanthracene with highly
 tunable one-/two-photon fluorescence and aggregation induced emission
;
_journal_name_full 'Journal of Materials Chemistry C'
_journal_page_first 2527
_journal_page_last 2534
_journal_paper_doi 10.1039/C6TC00067C
_journal_volume 4
_journal_year 2016
_chemical_formula_sum 'C23 H13 Br F4 O3'
_chemical_formula_weight 493.24
_space_group_IT_number 14
_space_group_name_Hall '-P 2yn'
_space_group_name_H-M_alt 'P 1 21/n 1'
_symmetry_cell_setting monoclinic
_symmetry_space_group_name_H-M 'P 1 21/n 1'
_atom_sites_solution_hydrogens geom
_atom_sites_solution_primary direct
_atom_sites_solution_secondary difmap
_cell_angle_alpha 90.00
_cell_angle_beta 91.058(2)
_cell_angle_gamma 90.00
_cell_formula_units_Z 4
_cell_length_a 9.7650(12)
_cell_length_b 18.091(2)
_cell_length_c 11.2978(15)
_cell_measurement_reflns_used 3068
_cell_measurement_temperature 296(2)
_cell_measurement_theta_max 22.11
_cell_measurement_theta_min 2.25
_cell_volume 1995.5(4)
_computing_cell_refinement 'Bruker SAINT'
_computing_data_collection 'Bruker APEX2'
_computing_data_reduction 'Bruker SAINT'
_computing_molecular_graphics 'Bruker SHELXTL'
_computing_publication_material 'Bruker SHELXTL'
_computing_structure_refinement 'SHELXL-97 (Sheldrick, 1997)'
_computing_structure_solution 'SHELXS-97 (Sheldrick, 1990)'
_diffrn_ambient_temperature 296(2)
_diffrn_measured_fraction_theta_full 1.000
_diffrn_measured_fraction_theta_max 1.000
_diffrn_measurement_device_type 'Bruker APEX-II CCD'
_diffrn_measurement_method '\f and \w scans'
_diffrn_radiation_monochromator graphite
_diffrn_radiation_source 'fine-focus sealed tube'
_diffrn_radiation_type MoK\a
_diffrn_radiation_wavelength 0.71073
_diffrn_reflns_av_R_equivalents 0.0346
_diffrn_reflns_av_sigmaI/netI 0.0398
_diffrn_reflns_limit_h_max 12
_diffrn_reflns_limit_h_min -12
_diffrn_reflns_limit_k_max 12
_diffrn_reflns_limit_k_min -22
_diffrn_reflns_limit_l_max 14
_diffrn_reflns_limit_l_min -14
_diffrn_reflns_number 12304
_diffrn_reflns_theta_full 26.37
_diffrn_reflns_theta_max 26.37
_diffrn_reflns_theta_min 2.13
_diffrn_standards_number 0
_exptl_absorpt_coefficient_mu 2.120
_exptl_absorpt_correction_T_max 0.5882
_exptl_absorpt_correction_T_min 0.5241
_exptl_absorpt_correction_type multi-scan
_exptl_crystal_colour colorless
_exptl_crystal_density_diffrn 1.642
_exptl_crystal_density_meas ?
_exptl_crystal_density_method none
_exptl_crystal_description block
_exptl_crystal_F_000 984
_exptl_crystal_size_max 0.35
_exptl_crystal_size_mid 0.33
_exptl_crystal_size_min 0.28
_refine_diff_density_max 0.398
_refine_diff_density_min -0.694
_refine_diff_density_rms 0.113
_refine_ls_extinction_method none
_refine_ls_goodness_of_fit_ref 1.020
_refine_ls_hydrogen_treatment mixed
_refine_ls_matrix_type full
_refine_ls_number_parameters 282
_refine_ls_number_reflns 4083
_refine_ls_number_restraints 0
_refine_ls_restrained_S_all 1.020
_refine_ls_R_factor_all 0.0830
_refine_ls_R_factor_gt 0.0495
_refine_ls_shift/su_max 0.016
_refine_ls_shift/su_mean 0.000
_refine_ls_structure_factor_coef Fsqd
_refine_ls_weighting_details 'calc w=1/[\s^2^(Fo^2^)+(0.0844P)^2^+0.5172P] where P=(Fo^2^+2Fc^2^)/3'
_refine_ls_weighting_scheme calc
_refine_ls_wR_factor_gt 0.1270
_refine_ls_wR_factor_ref 0.1482
_reflns_number_gt 2707
_reflns_number_total 4083
_reflns_threshold_expression >2sigma(I)
_cod_data_source_file J-Mater-Chem-C-2016-4-2527.cif
_cod_data_source_block 1
_cod_depositor_comments
;
The following automatic conversions were performed:

data item '_symmetry_cell_setting' value 'Monoclinic' was changed to
'monoclinic' in accordance with the built-in table derived from the
CIF Core dictionary named 'cif_core.dic' version 2.4.5 last updated
on 2014-11-21.

data item '_exptl_crystal_density_meas' value 'none' was changed to
'?' -- the value is perceived as not measured.

Automatic conversion script
Id: cif_fix_values 6909 2019-04-08 15:41:33Z antanas 
;
_cod_original_sg_symbol_H-M P2(1)/n
_cod_database_code 7234620

loop_
_symmetry_equiv_pos_as_xyz
'x, y, z'
'-x+1/2, y+1/2, -z+1/2'
'-x, -y, -z'
'x-1/2, -y-1/2, z-1/2'

loop_
_atom_site_label
_atom_site_type_symbol
_atom_site_fract_x
_atom_site_fract_y
_atom_site_fract_z
_atom_site_U_iso_or_equiv
_atom_site_adp_type
_atom_site_occupancy
_atom_site_symmetry_multiplicity
_atom_site_calc_flag
_atom_site_refinement_flags
_atom_site_disorder_assembly
_atom_site_disorder_group
Br1 Br 0.47028(5) 0.16660(3) 0.82304(4) 0.0786(2) Uani 1 1 d . . .
C1 C 0.2484(3) 0.37278(17) 0.9813(3) 0.0424(7) Uani 1 1 d . . .
C2 C 0.3726(3) 0.37847(18) 0.9239(3) 0.0477(8) Uani 1 1 d . . .
C3 C 0.4381(4) 0.3175(2) 0.8800(3) 0.0533(9) Uani 1 1 d . . .
C4 C 0.3811(3) 0.24790(19) 0.8878(3) 0.0469(8) Uani 1 1 d . . .
C5 C 0.2577(3) 0.24160(18) 0.9427(3) 0.0447(7) Uani 1 1 d . . .
C6 C 0.1935(3) 0.30225(19) 0.9888(3) 0.0446(7) Uani 1 1 d . . .
C7 C 0.1784(3) 0.44084(19) 1.0379(3) 0.0415(7) Uani 1 1 d . . .
C8 C 0.1481(5) 0.8578(3) 0.9230(4) 0.0847(14) Uani 1 1 d . . .
H8 H 0.0801 0.8287 0.9560 0.102 Uiso 1 1 calc R . .
C9 C 0.1302(6) 0.9311(3) 0.9161(5) 0.0973(16) Uani 1 1 d . . .
H9 H 0.0506 0.9522 0.9449 0.117 Uiso 1 1 calc R . .
C10 C 0.2300(5) 0.9763(3) 0.8662(4) 0.0864(14) Uani 1 1 d . . .
H10 H 0.2159 1.0271 0.8622 0.104 Uiso 1 1 calc R . .
C11 C 0.3473(4) 0.9471(2) 0.8235(4) 0.0683(11) Uani 1 1 d . . .
H11 H 0.4122 0.9781 0.7903 0.082 Uiso 1 1 calc R . .
C12 C 0.3719(4) 0.8694(2) 0.8290(3) 0.0508(8) Uani 1 1 d . . .
C13 C 0.2697(4) 0.8234(2) 0.8808(3) 0.0586(9) Uani 1 1 d . . .
C14 C 0.4191(4) 0.6348(2) 0.8324(4) 0.0642(11) Uani 1 1 d . . .
H14 H 0.3535 0.6047 0.8666 0.077 Uiso 1 1 calc R . .
C15 C 0.4023(4) 0.7137(2) 0.8355(3) 0.0521(9) Uani 1 1 d . . .
C16 C 0.5050(3) 0.75857(18) 0.7821(3) 0.0469(8) Uani 1 1 d . . .
C17 C 0.6190(4) 0.7232(2) 0.7307(3) 0.0576(9) Uani 1 1 d . . .
H17 H 0.6877 0.7516 0.6974 0.069 Uiso 1 1 calc R . .
C18 C 0.6292(4) 0.6475(2) 0.7296(4) 0.0686(11) Uani 1 1 d . . .
H18 H 0.7038 0.6251 0.6944 0.082 Uiso 1 1 calc R . .
C19 C 0.5275(5) 0.6038(2) 0.7813(4) 0.0726(12) Uani 1 1 d . . .
H19 H 0.5356 0.5526 0.7799 0.087 Uiso 1 1 calc R . .
C20 C 0.2889(4) 0.7471(2) 0.8845(3) 0.0594(10) Uani 1 1 d . . .
H20 H 0.2238 0.7178 0.9209 0.071 Uiso 1 1 calc R . .
C21 C 0.4878(4) 0.83612(17) 0.7817(3) 0.0472(8) Uani 1 1 d . . .
C22 C 0.5942(4) 0.88391(19) 0.7256(4) 0.0541(9) Uani 1 1 d . . .
C23 C 0.6954(5) 0.9218(3) 0.8047(4) 0.0799(13) Uani 1 1 d . . .
H23A H 0.7505 0.8856 0.8454 0.120 Uiso 1 1 calc R . .
H23B H 0.6478 0.9513 0.8614 0.120 Uiso 1 1 calc R . .
H23C H 0.7530 0.9531 0.7583 0.120 Uiso 1 1 calc R . .
F1 F 0.5604(2) 0.32654(13) 0.8295(2) 0.0815(8) Uani 1 1 d . . .
F2 F 0.4360(2) 0.44357(12) 0.9149(2) 0.0710(6) Uani 1 1 d . . .
F3 F 0.0744(2) 0.29078(12) 1.04273(19) 0.0661(6) Uani 1 1 d . . .
F4 F 0.1977(2) 0.17515(11) 0.9519(2) 0.0645(6) Uani 1 1 d . . .
O1 O 0.2000(3) 0.49849(15) 0.9881(3) 0.0785(9) Uani 1 1 d . . .
O2 O 0.1115(3) 0.43035(15) 1.1253(2) 0.0694(8) Uani 1 1 d . . .
H2 H 0.1353 0.4595 1.1773 0.104 Uiso 1 1 calc R . .
O3 O 0.5962(3) 0.88998(15) 0.6195(3) 0.0742(8) Uani 1 1 d . . .

loop_
_atom_site_aniso_label
_atom_site_aniso_U_11
_atom_site_aniso_U_22
_atom_site_aniso_U_33
_atom_site_aniso_U_23
_atom_site_aniso_U_13
_atom_site_aniso_U_12
Br1 0.0776(3) 0.0635(3) 0.0949(4) -0.0198(2) 0.0085(2) 0.0222(2)
C1 0.0502(18) 0.0383(17) 0.0387(17) -0.0042(13) 0.0063(14) 0.0001(14)
C2 0.0514(19) 0.0399(18) 0.052(2) -0.0031(14) 0.0070(15) -0.0076(15)
C3 0.0445(18) 0.062(2) 0.054(2) -0.0058(17) 0.0143(16) -0.0003(16)
C4 0.0502(18) 0.0453(19) 0.0453(18) -0.0059(14) 0.0014(14) 0.0078(15)
C5 0.0559(19) 0.0390(18) 0.0392(17) -0.0029(13) 0.0000(14) -0.0040(15)
C6 0.0452(17) 0.0463(19) 0.0428(17) -0.0004(14) 0.0081(14) -0.0017(15)
C7 0.0396(16) 0.053(2) 0.0319(16) -0.0096(14) 0.0096(13) 0.0021(14)
C8 0.078(3) 0.098(4) 0.079(3) -0.011(3) 0.023(2) -0.015(3)
C9 0.090(4) 0.102(4) 0.101(4) -0.026(3) 0.029(3) 0.011(3)
C10 0.097(3) 0.065(3) 0.097(4) -0.017(3) 0.002(3) 0.011(3)
C11 0.079(3) 0.052(2) 0.073(3) -0.0023(19) -0.005(2) 0.003(2)
C12 0.058(2) 0.049(2) 0.0448(19) 0.0025(15) -0.0051(16) -0.0076(17)
C13 0.061(2) 0.070(3) 0.046(2) -0.0009(17) 0.0058(17) -0.0076(19)
C14 0.073(3) 0.048(2) 0.071(3) 0.0185(19) -0.015(2) -0.023(2)
C15 0.061(2) 0.047(2) 0.0474(19) 0.0135(15) -0.0125(16) -0.0142(17)
C16 0.0520(18) 0.0443(18) 0.0441(18) 0.0112(14) -0.0066(14) -0.0094(15)
C17 0.056(2) 0.050(2) 0.067(2) 0.0097(18) -0.0041(17) -0.0047(17)
C18 0.069(3) 0.053(2) 0.084(3) 0.004(2) -0.011(2) 0.0068(19)
C19 0.085(3) 0.041(2) 0.092(3) 0.016(2) -0.022(2) -0.007(2)
C20 0.065(2) 0.066(3) 0.048(2) 0.0114(17) 0.0020(17) -0.022(2)
C21 0.056(2) 0.0408(18) 0.0445(18) 0.0091(14) -0.0019(15) -0.0095(15)
C22 0.055(2) 0.0376(18) 0.070(3) 0.0102(16) 0.0030(18) -0.0025(15)
C23 0.072(3) 0.079(3) 0.088(3) 0.018(2) -0.018(2) -0.030(2)
F1 0.0568(13) 0.0820(17) 0.1072(19) -0.0083(13) 0.0392(13) -0.0065(11)
F2 0.0725(14) 0.0497(12) 0.0917(16) -0.0052(11) 0.0249(12) -0.0206(11)
F3 0.0606(12) 0.0564(13) 0.0824(15) -0.0023(11) 0.0320(11) -0.0103(10)
F4 0.0788(15) 0.0391(11) 0.0760(14) -0.0011(9) 0.0099(12) -0.0082(10)
O1 0.107(2) 0.0530(17) 0.0771(19) -0.0037(14) 0.0464(17) 0.0091(15)
O2 0.0866(19) 0.0534(16) 0.0691(17) -0.0090(13) 0.0282(16) 0.0013(14)
O3 0.102(2) 0.0579(17) 0.0630(18) 0.0113(13) 0.0162(15) -0.0289(15)

loop_
_atom_type_symbol
_atom_type_description
_atom_type_scat_dispersion_real
_atom_type_scat_dispersion_imag
_atom_type_scat_source
C C 0.0033 0.0016 'International Tables Vol C Tables 4.2.6.8 and 6.1.1.4'
H H 0.0000 0.0000 'International Tables Vol C Tables 4.2.6.8 and 6.1.1.4'
O O 0.0106 0.0060 'International Tables Vol C Tables 4.2.6.8 and 6.1.1.4'
F F 0.0171 0.0103 'International Tables Vol C Tables 4.2.6.8 and 6.1.1.4'
Br Br -0.2901 2.4595 'International Tables Vol C Tables 4.2.6.8 and 6.1.1.4'

loop_
_geom_angle_atom_site_label_1
_geom_angle_atom_site_label_2
_geom_angle_atom_site_label_3
_geom_angle
_geom_angle_site_symmetry_1
_geom_angle_site_symmetry_3
C6 C1 C2 116.0(3) . .
C6 C1 C7 122.1(3) . .
C2 C1 C7 121.9(3) . .
F2 C2 C3 117.4(3) . .
F2 C2 C1 120.8(3) . .
C3 C2 C1 121.7(3) . .
F1 C3 C2 118.7(3) . .
F1 C3 C4 120.0(3) . .
C2 C3 C4 121.3(3) . .
C5 C4 C3 117.6(3) . .
C5 C4 Br1 122.2(3) . .
C3 C4 Br1 120.2(3) . .
F4 C5 C4 119.9(3) . .
F4 C5 C6 119.0(3) . .
C4 C5 C6 121.2(3) . .
F3 C6 C5 117.1(3) . .
F3 C6 C1 120.7(3) . .
C5 C6 C1 122.2(3) . .
O1 C7 O2 128.2(3) . .
O1 C7 C1 114.3(3) . .
O2 C7 C1 117.4(3) . .
C9 C8 C13 121.3(5) . .
C9 C8 H8 119.4 . .
C13 C8 H8 119.4 . .
C8 C9 C10 120.7(5) . .
C8 C9 H9 119.6 . .
C10 C9 H9 119.6 . .
C11 C10 C9 120.9(5) . .
C11 C10 H10 119.5 . .
C9 C10 H10 119.5 . .
C10 C11 C12 120.7(4) . .
C10 C11 H11 119.7 . .
C12 C11 H11 119.7 . .
C21 C12 C11 123.0(3) . .
C21 C12 C13 118.8(3) . .
C11 C12 C13 118.2(4) . .
C20 C13 C8 122.3(4) . .
C20 C13 C12 119.5(4) . .
C8 C13 C12 118.2(4) . .
C19 C14 C15 121.2(4) . .
C19 C14 H14 119.4 . .
C15 C14 H14 119.4 . .
C20 C15 C16 119.4(3) . .
C20 C15 C14 122.4(3) . .
C16 C15 C14 118.1(4) . .
C21 C16 C17 122.7(3) . .
C21 C16 C15 118.7(3) . .
C17 C16 C15 118.5(3) . .
C18 C17 C16 120.8(4) . .
C18 C17 H17 119.6 . .
C16 C17 H17 119.6 . .
C17 C18 C19 120.4(4) . .
C17 C18 H18 119.8 . .
C19 C18 H18 119.8 . .
C14 C19 C18 120.9(4) . .
C14 C19 H19 119.5 . .
C18 C19 H19 119.5 . .
C15 C20 C13 121.9(3) . .
C15 C20 H20 119.0 . .
C13 C20 H20 119.0 . .
C12 C21 C16 121.6(3) . .
C12 C21 C22 119.0(3) . .
C16 C21 C22 119.4(3) . .
O3 C22 C23 122.2(3) . .
O3 C22 C21 119.8(3) . .
C23 C22 C21 118.0(3) . .
C22 C23 H23A 109.5 . .
C22 C23 H23B 109.5 . .
H23A C23 H23B 109.5 . .
C22 C23 H23C 109.5 . .
H23A C23 H23C 109.5 . .
H23B C23 H23C 109.5 . .
C7 O2 H2 109.5 . .

loop_
_geom_bond_atom_site_label_1
_geom_bond_atom_site_label_2
_geom_bond_distance
_geom_bond_site_symmetry_2
Br1 C4 1.865(3) .
C1 C6 1.387(5) .
C1 C2 1.389(4) .
C1 C7 1.552(4) .
C2 F2 1.336(4) .
C2 C3 1.373(5) .
C3 F1 1.343(4) .
C3 C4 1.380(5) .
C4 C5 1.371(4) .
C5 F4 1.342(4) .
C5 C6 1.371(4) .
C6 F3 1.339(4) .
C7 O1 1.206(4) .
C7 O2 1.209(4) .
C8 C9 1.341(7) .
C8 C13 1.430(6) .
C8 H8 0.9300 .
C9 C10 1.399(7) .
C9 H9 0.9300 .
C10 C11 1.357(6) .
C10 H10 0.9300 .
C11 C12 1.428(5) .
C11 H11 0.9300 .
C12 C21 1.397(5) .
C12 C13 1.433(5) .
C13 C20 1.392(5) .
C14 C19 1.338(6) .
C14 C15 1.437(6) .
C14 H14 0.9300 .
C15 C20 1.386(5) .
C15 C16 1.432(5) .
C16 C21 1.413(4) .
C16 C17 1.418(5) .
C17 C18 1.372(5) .
C17 H17 0.9300 .
C18 C19 1.405(6) .
C18 H18 0.9300 .
C19 H19 0.9300 .
C20 H20 0.9300 .
C21 C22 1.501(5) .
C22 O3 1.204(4) .
C22 C23 1.487(6) .
C23 H23A 0.9600 .
C23 H23B 0.9600 .
C23 H23C 0.9600 .
O2 H2 0.8200 .

loop_
_geom_torsion_atom_site_label_1
_geom_torsion_atom_site_label_2
_geom_torsion_atom_site_label_3
_geom_torsion_atom_site_label_4
_geom_torsion
_geom_torsion_site_symmetry_1
_geom_torsion_site_symmetry_2
_geom_torsion_site_symmetry_3
_geom_torsion_site_symmetry_4
C6 C1 C2 F2 -178.1(3) . . . .
C7 C1 C2 F2 -0.4(5) . . . .
C6 C1 C2 C3 -1.5(5) . . . .
C7 C1 C2 C3 176.1(3) . . . .
F2 C2 C3 F1 -0.8(5) . . . .
C1 C2 C3 F1 -177.5(3) . . . .
F2 C2 C3 C4 178.7(3) . . . .
C1 C2 C3 C4 2.0(6) . . . .
F1 C3 C4 C5 178.5(3) . . . .
C2 C3 C4 C5 -1.0(5) . . . .
F1 C3 C4 Br1 -2.4(5) . . . .
C2 C3 C4 Br1 178.1(3) . . . .
C3 C4 C5 F4 179.7(3) . . . .
Br1 C4 C5 F4 0.5(4) . . . .
C3 C4 C5 C6 -0.4(5) . . . .
Br1 C4 C5 C6 -179.5(2) . . . .
F4 C5 C6 F3 1.1(5) . . . .
C4 C5 C6 F3 -178.9(3) . . . .
F4 C5 C6 C1 -179.2(3) . . . .
C4 C5 C6 C1 0.9(5) . . . .
C2 C1 C6 F3 179.8(3) . . . .
C7 C1 C6 F3 2.1(5) . . . .
C2 C1 C6 C5 0.1(5) . . . .
C7 C1 C6 C5 -177.6(3) . . . .
C6 C1 C7 O1 -151.2(3) . . . .
C2 C1 C7 O1 31.3(5) . . . .
C6 C1 C7 O2 29.6(5) . . . .
C2 C1 C7 O2 -147.9(3) . . . .
C13 C8 C9 C10 0.6(8) . . . .
C8 C9 C10 C11 0.0(8) . . . .
C9 C10 C11 C12 -0.3(7) . . . .
C10 C11 C12 C21 177.1(4) . . . .
C10 C11 C12 C13 0.0(6) . . . .
C9 C8 C13 C20 -178.4(5) . . . .
C9 C8 C13 C12 -0.9(7) . . . .
C21 C12 C13 C20 1.0(5) . . . .
C11 C12 C13 C20 178.2(3) . . . .
C21 C12 C13 C8 -176.6(4) . . . .
C11 C12 C13 C8 0.6(5) . . . .
C19 C14 C15 C20 177.9(4) . . . .
C19 C14 C15 C16 0.0(5) . . . .
C20 C15 C16 C21 0.4(5) . . . .
C14 C15 C16 C21 178.3(3) . . . .
C20 C15 C16 C17 -179.0(3) . . . .
C14 C15 C16 C17 -1.0(5) . . . .
C21 C16 C17 C18 -177.8(3) . . . .
C15 C16 C17 C18 1.6(5) . . . .
C16 C17 C18 C19 -1.1(6) . . . .
C15 C14 C19 C18 0.5(6) . . . .
C17 C18 C19 C14 0.0(6) . . . .
C16 C15 C20 C13 1.7(5) . . . .
C14 C15 C20 C13 -176.1(3) . . . .
C8 C13 C20 C15 175.1(4) . . . .
C12 C13 C20 C15 -2.4(6) . . . .
C11 C12 C21 C16 -176.0(3) . . . .
C13 C12 C21 C16 1.1(5) . . . .
C11 C12 C21 C22 2.0(5) . . . .
C13 C12 C21 C22 179.0(3) . . . .
C17 C16 C21 C12 177.5(3) . . . .
C15 C16 C21 C12 -1.8(5) . . . .
C17 C16 C21 C22 -0.4(5) . . . .
C15 C16 C21 C22 -179.7(3) . . . .
C12 C21 C22 O3 -99.7(4) . . . .
C16 C21 C22 O3 78.3(4) . . . .
C12 C21 C22 C23 80.9(4) . . . .
C16 C21 C22 C23 -101.1(4) . . . .
